data_2232612
loop_
_publ_author_name
'Lee, Moon-Sun'
'Yoon, Minyoung'
'Yang, O-bong'
'Lee, Dong-Heon'
'Park, Gyungse'

_publ_section_title
;
 <i>N</i>,<i>N</i>'-Dimethyl-<i>N</i>,<i>N</i>'-bis(pyridin-2-yl)methanediamine
;
_journal_coeditor_code BX2378
_journal_issue 12
_journal_name_full 'Acta Crystallographica Section E'
_journal_page_first o3226
_journal_paper_doi 10.1107/S1600536811046320
_journal_volume 67
_journal_year 2011
_chemical_formula_iupac 'C13 H16 N4'
_chemical_formula_moiety 'C13 H16 N4'
_chemical_formula_sum 'C13 H16 N4'
_chemical_formula_weight 228.30
_chemical_name_systematic
;
<i>N</i>,<i>N</i>'-Dimethyl-<i>N</i>,<i>N</i>'-bis(pyridin-2-yl)methanediamine
;
_space_group_IT_number 14
_space_group_name_Hall '-P 2yn'
_symmetry_cell_setting monoclinic
_symmetry_space_group_name_Hall '-P 2yn'
_symmetry_space_group_name_H-M 'P 1 21/n 1'
_atom_sites_solution_hydrogens geom
_atom_sites_solution_primary direct
_atom_sites_solution_secondary difmap
_audit_creation_method SHELXL-97
_cell_angle_alpha 90.00
_cell_angle_beta 106.634(2)
_cell_angle_gamma 90.00
_cell_formula_units_Z 4
_cell_length_a 11.6652(7)
_cell_length_b 8.3921(5)
_cell_length_c 12.8966(7)
_cell_measurement_reflns_used 2516
_cell_measurement_temperature 100(2)
_cell_measurement_theta_max 26.53
_cell_measurement_theta_min 2.08
_cell_volume 1209.69(12)
_computing_cell_refinement 'SAINT (Bruker, 2007)'
_computing_data_collection 'APEX2 (Bruker, 2007)'
_computing_data_reduction 'SAINT (Bruker, 2007)'
_computing_molecular_graphics 'DIAMOND (Brandenburg & Putz, 2005)'
_computing_publication_material 'SHELXL97 (Sheldrick, 2008)'
_computing_structure_refinement 'SHELXL97 (Sheldrick, 2008)'
_computing_structure_solution 'SHELXS97 (Sheldrick, 2008)'
_diffrn_ambient_temperature 100(2)
_diffrn_measured_fraction_theta_full 0.999
_diffrn_measured_fraction_theta_max 0.999
_diffrn_measurement_device_type 'Bruker APEXII'
_diffrn_measurement_method \q/2\f
_diffrn_radiation_monochromator graphite
_diffrn_radiation_source 'fine-focus sealed tube'
_diffrn_radiation_type MoK\a
_diffrn_radiation_wavelength 0.71073
_diffrn_reflns_av_R_equivalents 0.0504
_diffrn_reflns_av_sigmaI/netI 0.0258
_diffrn_reflns_limit_h_max 14
_diffrn_reflns_limit_h_min -14
_diffrn_reflns_limit_k_max 10
_diffrn_reflns_limit_k_min -10
_diffrn_reflns_limit_l_max 14
_diffrn_reflns_limit_l_min -16
_diffrn_reflns_number 27844
_diffrn_reflns_theta_full 26.53
_diffrn_reflns_theta_max 26.53
_diffrn_reflns_theta_min 2.08
_diffrn_standards_decay_% 0.00
_diffrn_standards_interval_time 30
_diffrn_standards_number 4
_exptl_absorpt_coefficient_mu 0.079
_exptl_absorpt_correction_T_max 0.9858
_exptl_absorpt_correction_T_min 0.9633
_exptl_absorpt_correction_type multi-scan
_exptl_absorpt_process_details '(SADABS; Sheldrick, 1996)'
_exptl_crystal_colour colourless
_exptl_crystal_density_diffrn 1.254
_exptl_crystal_density_method 'not measured'
_exptl_crystal_description rod
_exptl_crystal_F_000 488
_exptl_crystal_size_max 0.12
_exptl_crystal_size_mid 0.08
_exptl_crystal_size_min 0.08
_refine_diff_density_max 0.225
_refine_diff_density_min -0.206
_refine_ls_extinction_method none
_refine_ls_goodness_of_fit_ref 0.963
_refine_ls_hydrogen_treatment refall
_refine_ls_matrix_type full
_refine_ls_number_parameters 218
_refine_ls_number_reflns 2516
_refine_ls_number_restraints 0
_refine_ls_restrained_S_all 0.963
_refine_ls_R_factor_all 0.0467
_refine_ls_R_factor_gt 0.0378
_refine_ls_shift/su_max 0.000
_refine_ls_shift/su_mean 0.000
_refine_ls_structure_factor_coef Fsqd
_refine_ls_weighting_details 'calc w=1/[\s^2^(Fo^2^)+(0.1000P)^2^+0.0000P] where P=(Fo^2^+2Fc^2^)/3'
_refine_ls_weighting_scheme calc
_refine_ls_wR_factor_gt 0.1156
_refine_ls_wR_factor_ref 0.1250
_reflns_number_gt 2105
_reflns_number_total 2516
_reflns_threshold_expression I>2sigma(I)
_cod_data_source_file bx2378.cif
_cod_data_source_block I
_cod_original_sg_symbol_Hall -P2yn
_cod_original_sg_symbol_H-M 'P 21/n'
_cod_database_code 2232612
_cod_database_fobs_code 2232612

loop_
_symmetry_equiv_pos_as_xyz
'x, y, z'
'-x+1/2, y+1/2, -z+1/2'
'-x, -y, -z'
'x-1/2, -y-1/2, z-1/2'

loop_
_atom_site_type_symbol
_atom_site_label
_atom_site_fract_x
_atom_site_fract_y
_atom_site_fract_z
_atom_site_U_iso_or_equiv
_atom_site_adp_type
_atom_site_calc_flag
_atom_site_occupancy
_atom_site_symmetry_multiplicity
N N1 0.43474(8) 0.22148(11) 0.82931(7) 0.0194(3) Uani d 1 1
N N2 0.61745(8) 0.11262(11) 0.82658(8) 0.0203(3) Uani d 1 1
N N3 0.59838(8) -0.15394(11) 0.89105(8) 0.0189(3) Uani d 1 1
N N4 0.79220(8) -0.22454(12) 0.98754(7) 0.0182(3) Uani d 1 1
C C1 0.34526(10) 0.32394(15) 0.78856(9) 0.0211(3) Uani d 1 1
C C2 0.33876(11) 0.42500(14) 0.70242(9) 0.0214(3) Uani d 1 1
C C3 0.43186(10) 0.41792(14) 0.65514(9) 0.0200(3) Uani d 1 1
C C4 0.52555(10) 0.31431(14) 0.69472(9) 0.0173(3) Uani d 1 1
C C5 0.52473(10) 0.21664(13) 0.78366(9) 0.0160(3) Uani d 1 1
C C6 0.71691(12) 0.09942(17) 0.78056(12) 0.0272(3) Uani d 1 1
C C7 0.62117(10) 0.01339(13) 0.91939(9) 0.0173(3) Uani d 1 1
C C8 0.47475(11) -0.19594(16) 0.83643(11) 0.0240(3) Uani d 1 1
C C9 0.67862(10) -0.27049(13) 0.94043(8) 0.0163(3) Uani d 1 1
C C10 0.64315(11) -0.43154(14) 0.93928(9) 0.0205(3) Uani d 1 1
C C11 0.72811(12) -0.54307(15) 0.98755(9) 0.0248(3) Uani d 1 1
C C12 0.84533(12) -0.49686(15) 1.03581(9) 0.0255(3) Uani d 1 1
C C13 0.87199(11) -0.33721(14) 1.03368(9) 0.0221(3) Uani d 1 1
H H1 0.2816(13) 0.3259(16) 0.8256(12) 0.031(4) Uiso d 1 1
H H2 0.2701(12) 0.4955(17) 0.6790(10) 0.029(4) Uiso d 1 1
H H3 0.4313(12) 0.4841(17) 0.5946(11) 0.028(4) Uiso d 1 1
H H4 0.5883(13) 0.3065(16) 0.6629(11) 0.025(3) Uiso d 1 1
H H5 0.7601(15) 0.201(2) 0.7856(14) 0.048(5) Uiso d 1 1
H H6 0.7696(15) 0.022(2) 0.8232(13) 0.047(4) Uiso d 1 1
H H7 0.6898(15) 0.059(2) 0.7046(14) 0.045(4) Uiso d 1 1
H H8 0.5576(11) 0.0536(14) 0.9520(10) 0.018(3) Uiso d 1 1
H H9 0.6997(13) 0.0194(15) 0.9712(11) 0.023(3) Uiso d 1 1
H H10 0.4350(13) -0.1019(18) 0.8023(12) 0.032(4) Uiso d 1 1
H H11 0.4723(12) -0.2806(19) 0.7818(13) 0.035(4) Uiso d 1 1
H H12 0.4316(13) -0.2327(17) 0.8900(12) 0.033(4) Uiso d 1 1
H H13 0.5616(13) -0.4628(16) 0.9100(11) 0.028(4) Uiso d 1 1
H H14 0.7042(13) -0.6532(18) 0.9862(12) 0.032(4) Uiso d 1 1
H H15 0.9091(13) -0.5706(18) 1.0696(11) 0.033(4) Uiso d 1 1
H H16 0.9557(12) -0.3009(15) 1.0693(11) 0.021(3) Uiso d 1 1

loop_
_atom_site_aniso_label
_atom_site_aniso_U_11
_atom_site_aniso_U_22
_atom_site_aniso_U_33
_atom_site_aniso_U_12
_atom_site_aniso_U_13
_atom_site_aniso_U_23
N1 0.0190(5) 0.0203(5) 0.0189(5) 0.0021(4) 0.0054(4) 0.0009(4)
N2 0.0208(5) 0.0187(5) 0.0239(5) 0.0052(4) 0.0102(4) 0.0059(4)
N3 0.0177(5) 0.0145(5) 0.0211(5) -0.0003(4) 0.0003(4) 0.0002(4)
N4 0.0185(5) 0.0185(5) 0.0166(5) 0.0017(4) 0.0035(4) 0.0008(4)
C1 0.0178(6) 0.0235(6) 0.0218(6) 0.0025(5) 0.0051(5) -0.0018(5)
C2 0.0200(6) 0.0186(6) 0.0218(6) 0.0038(5) -0.0002(5) -0.0010(5)
C3 0.0260(6) 0.0146(6) 0.0170(6) -0.0035(5) 0.0021(5) 0.0005(4)
C4 0.0186(6) 0.0159(6) 0.0177(6) -0.0029(4) 0.0055(5) -0.0019(4)
C5 0.0178(6) 0.0133(6) 0.0162(5) -0.0015(4) 0.0037(4) -0.0029(4)
C6 0.0236(7) 0.0254(7) 0.0363(8) 0.0077(6) 0.0145(6) 0.0075(6)
C7 0.0197(6) 0.0149(6) 0.0159(6) 0.0004(5) 0.0030(5) 0.0000(4)
C8 0.0196(6) 0.0204(7) 0.0274(7) -0.0006(5) -0.0007(5) -0.0002(5)
C9 0.0208(6) 0.0172(6) 0.0120(5) 0.0008(5) 0.0063(4) 0.0005(4)
C10 0.0254(7) 0.0185(6) 0.0178(6) -0.0024(5) 0.0067(5) -0.0015(4)
C11 0.0400(8) 0.0151(6) 0.0208(6) 0.0022(5) 0.0111(6) 0.0001(5)
C12 0.0342(7) 0.0219(6) 0.0202(6) 0.0119(5) 0.0072(5) 0.0039(5)
C13 0.0224(6) 0.0258(7) 0.0173(6) 0.0063(5) 0.0044(5) 0.0011(5)

loop_
_atom_type_symbol
_atom_type_description
_atom_type_scat_dispersion_real
_atom_type_scat_dispersion_imag
_atom_type_scat_source
C C 0.0033 0.0016 'International Tables Vol C Tables 4.2.6.8 and 6.1.1.4'
H H 0.0000 0.0000 'International Tables Vol C Tables 4.2.6.8 and 6.1.1.4'
N N 0.0061 0.0033 'International Tables Vol C Tables 4.2.6.8 and 6.1.1.4'

loop_
_geom_angle_atom_site_label_1
_geom_angle_atom_site_label_2
_geom_angle_atom_site_label_3
_geom_angle
C1 N1 C5 117.83(10)
C5 N2 C7 122.07(9)
C5 N2 C6 120.81(10)
C7 N2 C6 117.12(9)
C9 N3 C8 119.99(10)
C9 N3 C7 121.18(9)
C8 N3 C7 116.06(10)
C13 N4 C9 117.83(10)
N1 C1 C2 124.54(11)
N1 C1 H1 115.4(8)
C2 C1 H1 120.0(8)
C1 C2 C3 117.13(11)
C1 C2 H2 118.3(8)
C3 C2 H2 124.6(8)
C4 C3 C2 120.11(11)
C4 C3 H3 119.2(9)
C2 C3 H3 120.7(9)
C3 C4 C5 118.62(11)
C3 C4 H4 121.2(9)
C5 C4 H4 120.1(9)
N1 C5 N2 117.75(10)
N1 C5 C4 121.76(10)
N2 C5 C4 120.49(10)
N2 C6 H5 111.2(10)
N2 C6 H6 106.0(10)
H5 C6 H6 108.4(14)
N2 C6 H7 111.2(10)
H5 C6 H7 111.7(14)
H6 C6 H7 108.0(13)
N2 C7 N3 112.76(9)
N2 C7 H8 107.5(7)
N3 C7 H8 108.9(7)
N2 C7 H9 109.8(8)
N3 C7 H9 107.0(8)
H8 C7 H9 111.0(10)
N3 C8 H10 107.8(9)
N3 C8 H11 109.9(8)
H10 C8 H11 110.5(12)
N3 C8 H12 111.2(8)
H10 C8 H12 107.2(12)
H11 C8 H12 110.2(13)
N4 C9 N3 117.13(10)
N4 C9 C10 121.76(10)
N3 C9 C10 121.10(10)
C11 C10 C9 118.39(11)
C11 C10 H13 119.9(9)
C9 C10 H13 121.6(8)
C10 C11 C12 120.22(12)
C10 C11 H14 118.5(9)
C12 C11 H14 121.3(9)
C13 C12 C11 117.55(11)
C13 C12 H15 118.8(9)
C11 C12 H15 123.7(9)
N4 C13 C12 124.25(12)
N4 C13 H16 116.8(7)
C12 C13 H16 118.9(7)

loop_
_geom_bond_atom_site_label_1
_geom_bond_atom_site_label_2
_geom_bond_distance
N1 C1 1.3382(15)
N1 C5 1.3431(15)
N2 C5 1.3769(15)
N2 C7 1.4485(14)
N2 C6 1.4508(15)
N3 C9 1.3773(15)
N3 C8 1.4556(15)
N3 C7 1.4563(15)
N4 C13 1.3406(15)
N4 C9 1.3463(15)
C1 C2 1.3823(17)
C1 H1 0.992(15)
C2 C3 1.3907(17)
C2 H2 0.972(14)
C3 C4 1.3753(17)
C3 H3 0.957(15)
C4 C5 1.4121(16)
C4 H4 0.938(15)
C6 H5 0.983(17)
C6 H6 0.951(18)
C6 H7 0.998(17)
C7 H8 1.010(13)
C7 H9 0.968(14)
C8 H10 0.957(16)
C8 H11 0.996(16)
C8 H12 1.012(16)
C9 C10 1.4123(16)
C10 C11 1.3756(17)
C10 H13 0.954(14)
C11 C12 1.3858(19)
C11 H14 0.964(15)
C12 C13 1.3775(18)
C12 H15 0.969(15)
C13 H16 1.001(14)

loop_
_geom_hbond_atom_site_label_D
_geom_hbond_atom_site_label_H
_geom_hbond_atom_site_label_A
_geom_hbond_site_symmetry_A
_geom_hbond_distance_DH
_geom_hbond_distance_HA
_geom_hbond_distance_DA
_geom_hbond_angle_DHA
C1 H1 Cg2 3_657 0.99(2) 2.64(2) 3.4840(10) 143.0(10)
C6 H7 Cg2 2_656 1.00(2) 2.75(2) 3.545(2) 137.0(10)
C10 H13 Cg1 1_545 0.95(2) 2.900(10) 3.6370(10) 135.0(10)

loop_
_cod_related_entry_id
_cod_related_entry_database
_cod_related_entry_code
1 ChemSpider 30657200
